data_2006779
loop_
_publ_author_name
'Kaftory, Menahem'
'Botoshansky, Mark'
'Daub, J\"org'
'Mirlach, Albert'

_publ_section_title
;
 1-Cyano-2-<i>p</i>-bromophenylazulene and 2-Azulenylmethyl
 2-Anthraquinoate
;
_journal_issue 12
_journal_name_full 'Acta Crystallographica Section C'
_journal_page_first 1907
_journal_page_last 1909
_journal_paper_doi 10.1107/S0108270197009839
_journal_volume 53
_journal_year 1997
_chemical_formula_sum 'C26 H16 O4'
_chemical_formula_weight 392.39
_chemical_name_common 2-azulene-methano-2-anthraquinoate
_chemical_name_systematic
;
2-azulene-methano-2-anthraquinoate
;
_space_group_IT_number 19
_symmetry_cell_setting orthorhombic
_symmetry_space_group_name_Hall 'P 2ac 2ab'
_symmetry_space_group_name_H-M 'P 21 21 21'
_audit_creation_method SHELXL
_cell_angle_alpha 90.00
_cell_angle_beta 90.00
_cell_angle_gamma 90.00
_cell_formula_units_Z 4
_cell_length_a 7.441(6)
_cell_length_b 41.869(6)
_cell_length_c 5.934(7)
_cell_measurement_reflns_used 25
_cell_measurement_temperature 293(2)
_cell_measurement_theta_max 14.0
_cell_measurement_theta_min 11.5
_cell_volume 1849(3)
_computing_molecular_graphics 'ORTEPII (Johnson, 1976); TEXSAN (Molecular Structure Corporation, 1985)'
_computing_publication_material WORD6.0
_computing_structure_refinement 'SHELXL93 (Sheldrick, 1993)'
_computing_structure_solution 'SHELXS86 (Sheldrick, 1990)'
_diffrn_ambient_temperature 293(2)
_diffrn_measurement_device 'Rigaku AFC6S'
_diffrn_measurement_method \w/2\q
_diffrn_radiation_monochromator graphite
_diffrn_radiation_source 'fine-focus sealed tube'
_diffrn_radiation_type MoK\a
_diffrn_radiation_wavelength 0.71069
_diffrn_reflns_av_R_equivalents 0.0000
_diffrn_reflns_av_sigmaI/netI 0.0481
_diffrn_reflns_limit_h_max 8
_diffrn_reflns_limit_h_min 0
_diffrn_reflns_limit_k_max 49
_diffrn_reflns_limit_k_min 0
_diffrn_reflns_limit_l_max 7
_diffrn_reflns_limit_l_min 0
_diffrn_reflns_number 1928
_diffrn_reflns_theta_max 24.98
_diffrn_reflns_theta_min 1.95
_diffrn_standards_decay_% 0.8
_diffrn_standards_interval_count '200 reflections'
_diffrn_standards_number 3
_exptl_absorpt_coefficient_mu 0.095
_exptl_absorpt_correction_type none
_exptl_crystal_colour 'Deep violet'
_exptl_crystal_density_diffrn 1.410
_exptl_crystal_density_meas ?
_exptl_crystal_description Prism
_exptl_crystal_F_000 816
_exptl_crystal_size_max 0.40
_exptl_crystal_size_mid 0.30
_exptl_crystal_size_min 0.20
_refine_diff_density_max 0.244
_refine_diff_density_min -0.229
_refine_ls_extinction_coef 0.0040(13)
_refine_ls_extinction_method SHELXL
_refine_ls_goodness_of_fit_all 1.255
_refine_ls_goodness_of_fit_obs 1.045
_refine_ls_hydrogen_treatment refall
_refine_ls_matrix_type full
_refine_ls_number_parameters 336
_refine_ls_number_reflns 1928
_refine_ls_number_restraints 0
_refine_ls_restrained_S_all 1.255
_refine_ls_restrained_S_obs 1.045
_refine_ls_R_factor_all 0.0836
_refine_ls_R_factor_obs .0384
_refine_ls_shift/esd_max 0.035
_refine_ls_shift/esd_mean 0.003
_refine_ls_structure_factor_coef Fsqd
_refine_ls_weighting_details 'w = 1/[\s^2^(Fo^2^)+1.2666P] where P=(Fo^2^+2Fc^2^)/3'
_refine_ls_weighting_scheme calc
_refine_ls_wR_factor_all 0.1234
_refine_ls_wR_factor_obs .0834
_reflns_number_observed 1382
_reflns_number_total 1928
_reflns_observed_criterion >2sigma(I)
_cod_data_source_file bs1032.cif
_cod_data_source_block II
_cod_depositor_comments
;
The following automatic conversions were performed:
'_symmetry_cell_setting' value 'Orthorhombic' changed to 'orthorhombic'
according to '/home/saulius/struct/CIF-dictionaries/cif_core.dic'
dictionary named 'cif_core.dic' version 2.4.1 from 2010-06-29.

Automatic conversion script
Id: cif_fix_enum 1527 2010-12-29 10:47:43Z saulius 

The following automatic conversions were performed:

'_symmetry_cell_setting' value 'Orthorhombic' changed to
'orthorhombic' according to
/home/saulius/struct/CIF-dictionaries/cif_core.dic dictionary named
'cif_core.dic' version 2.4.1 from 2010-06-29.

Automatic conversion script
Id: cif_fix_values 1715 2011-07-08 13:25:40Z adriana 

The following automatic conversions were performed:

'_exptl_crystal_density_meas' value 'none' was changed to '?' - the
value is perceived as not measured.

Automatic conversion script
Id: cif_fix_values 3008 2015-01-20 13:52:24Z robertas 

The following automatic conversions were performed:

'_refine_ls_weighting_scheme' value 'calc w =
1/[\s^2^(Fo^2^)+1.2666P] where P=(Fo^2^+2Fc^2^)/3' was changed to
'calc'. New tag '_refine_ls_weighting_details' was created. The value
of the new tag was set to 'w = 1/[\s^2^(Fo^2^)+1.2666P] where
P=(Fo^2^+2Fc^2^)/3'.

Automatic conversion script
Id: cif_fix_values 3143 2015-03-26 13:38:13Z robertas 
;
_cod_original_cell_volume 1849.(3)
_cod_database_code 2006779

loop_
_symmetry_equiv_pos_as_xyz
'x, y, z'
'-x+1/2, -y, z+1/2'
'x+1/2, -y+1/2, -z'
'-x, y+1/2, -z+1/2'

loop_
_atom_site_aniso_label
_atom_site_aniso_U_11
_atom_site_aniso_U_22
_atom_site_aniso_U_33
_atom_site_aniso_U_12
_atom_site_aniso_U_13
_atom_site_aniso_U_23
O1 .062(2) .051(2) .047(2) .014(2) .003(2) .008(2)
O2 .067(3) .076(2) .059(2) .013(2) .013(2) .005(2)
O3 .084(3) .059(2) .051(2) .005(2) .004(2) .025(2)
O4 .065(2) .054(2) .049(2) .004(2) .007(2) .016(2)
C1 .041(3) .052(3) .034(2) -.002(2) -.003(2) .001(2)
C2 .036(2) .047(2) .041(3) .007(2) .000(2) -.001(2)
C3 .042(3) .047(3) .039(3) .004(2) -.001(2) .004(2)
C3a .035(2) .051(2) .035(2) .005(2) .000(2) .002(2)
C4 .040(3) .056(3) .044(3) .004(2) -.002(3) -.002(3)
C5 .053(3) .055(3) .062(3) -.010(3) -.003(3) -.006(3)
C6 .062(3) .047(3) .064(4) -.006(3) .009(3) .000(3)
C7 .057(3) .045(3) .055(3) .001(3) .002(3) .015(2)
C8 .043(3) .057(3) .042(3) .004(2) .000(3) .011(2)
C8a .034(2) .051(2) .037(2) .003(2) .001(2) .005(2)
C9 .056(4) .045(3) .056(3) .008(3) -.006(3) .001(3)
C10 .058(3) .041(2) .046(3) -.003(2) -.002(3) -.002(2)
C11 .051(3) .035(2) .044(3) .001(2) -.003(3) -.003(2)
C12 .061(3) .051(3) .047(3) .004(3) .002(3) .001(3)
C13 .072(4) .048(3) .040(3) -.003(3) .000(3) .011(2)
C14 .058(3) .040(2) .039(3) -.007(2) -.003(3) .006(2)
C15 .062(3) .040(2) .044(3) -.006(2) -.010(3) .005(2)
C16 .052(3) .036(2) .047(3) -.002(2) -.005(3) .000(2)
C17 .066(3) .034(2) .055(3) -.003(2) -.012(3) .004(2)
C18 .067(4) .039(3) .070(4) .004(3) -.003(4) -.001(3)
C19 .057(3) .050(3) .068(4) .011(3) .005(4) .002(3)
C20 .060(3) .051(3) .051(3) -.001(3) .001(3) .008(3)
C21 .054(3) .033(2) .044(3) -.002(2) -.003(3) .003(2)
C22 .059(3) .032(2) .041(2) -.013(2) -.005(3) .003(2)
C23 .043(3) .032(2) .043(3) -.002(2) -.005(2) .000(2)
C24 .056(3) .035(2) .043(3) -.008(2) -.003(3) .005(2)

loop_
_atom_site_label
_atom_site_fract_x
_atom_site_fract_y
_atom_site_fract_z
_atom_site_U_iso_or_equiv
_atom_site_thermal_displace_type
_atom_site_calc_flag
_atom_site_refinement_flags
_atom_site_occupancy
_atom_site_disorder_group
_atom_site_type_symbol
O1 1.3862(5) .10378(7) .7060(6) .0531(9) Uani d . 1 . O
O2 1.5508(5) .11075(9) .3903(6) .0673(11) Uani d . 1 . O
O3 .8803(6) .21481(8) .0154(6) .0647(11) Uani d . 1 . O
O4 .7894(5) .14954(7) .7872(6) .0562(10) Uani d . 1 . O
C1 1.5770(6) .02740(11) .9175(8) .0425(11) Uani d . 1 . C
C2 1.5131(6) .05046(10) .7660(8) .0414(11) Uani d . 1 . C
C3 1.4448(6) .03496(11) .5746(8) .0428(11) Uani d . 1 . C
C3a 1.4653(6) .00205(10) .6016(7) .0401(10) Uani d . 1 . C
C4 1.4129(6) -.02108(11) .4487(9) .0468(12) Uani d . 1 . C
C5 1.4318(7) -.05431(12) .4636(10) .0568(14) Uani d . 1 . C
C6 1.5091(8) -.07219(12) .6338(10) .0577(14) Uani d . 1 . C
C7 1.5821(7) -.06239(11) .8383(9) .0522(13) Uani d . 1 . C
C8 1.6001(6) -.03204(12) .9211(9) .0475(12) Uani d . 1 . C
C8a 1.5500(6) -.00299(10) .8240(8) .0407(11) Uani d . 1 . C
C9 1.5318(8) .08523(12) .8099(10) .0523(13) Uani d . 1 . C
C10 1.4151(8) .11503(10) .4993(8) .0484(12) Uani d . 1 . C
C11 1.2614(7) .13502(10) .4184(8) .0432(11) Uani d . 1 . C
C12 1.2781(8) .15001(12) .2096(9) .0528(13) Uani d . 1 . C
C13 1.1453(8) .17019(11) .1342(9) .0530(14) Uani d . 1 . C
C14 .9927(7) .17565(10) .2651(8) .0454(12) Uani d . 1 . C
C15 .8552(7) .19929(10) .1864(8) .0488(13) Uani d . 1 . C
C16 .6923(7) .20344(10) .3253(8) .0453(12) Uani d . 1 . C
C17 .5606(8) .22530(10) .2558(9) .0517(13) Uani d . 1 . C
C18 .4114(8) .23075(11) .3884(10) .0585(15) Uani d . 1 . C
C19 .3919(8) .21519(12) .5947(10) .0582(14) Uani d . 1 . C
C20 .5225(8) .19382(12) .6621(10) .0539(14) Uani d . 1 . C
C21 .6718(7) .18776(9) .5315(8) .0434(12) Uani d . 1 . C
C22 .8086(7) .16422(9) .6111(8) .0443(12) Uani d . 1 . C
C23 .9725(6) .15979(9) .4708(8) .0395(11) Uani d . 1 . C
C24 1.1090(7) .13942(10) .5450(8) .0445(11) Uani d . 1 . C
H1 1.630(7) .0316(11) 1.064(8) .061(15) Uiso d . 1 . H
H3 1.400(7) .0465(11) .450(9) .069(17) Uiso d . 1 . H
H4 1.356(6) -.0118(9) .317(8) .046(13) Uiso d . 1 . H
H5 1.384(8) -.0654(12) .319(10) .084(18) Uiso d . 1 . H
H6 1.507(8) -.0967(13) .610(10) .089(19) Uiso d . 1 . H
H7 1.630(7) -.0812(11) .926(9) .070(16) Uiso d . 1 . H
H8 1.657(6) -.0312(10) 1.078(8) .048(13) Uiso d . 1 . H
H91 1.503(7) .0891(10) .975(8) .042(12) Uiso d . 1 . H
H92 1.641(6) .0937(9) .758(8) .035(12) Uiso d . 1 . H
H12 1.388(8) .1472(12) .126(9) .073(18) Uiso d . 1 . H
H13 1.155(6) .1803(10) -.009(9) .051(13) Uiso d . 1 . H
H17 .583(8) .2371(11) .106(9) .073(16) Uiso d . 1 . H
H18 .310(7) .2476(11) .348(9) .071(16) Uiso d . 1 . H
H19 .280(6) .2193(10) .690(8) .054(14) Uiso d . 1 . H
H20 .509(6) .1837(9) .793(8) .041(13) Uiso d . 1 . H
H24 1.088(5) .1289(8) .689(7) .025(10) Uiso d . 1 . H

loop_
_atom_type_symbol
_atom_type_description
_atom_type_scat_dispersion_real
_atom_type_scat_dispersion_imag
_atom_type_scat_source
O O 0.0106 0.0060 'International Tables Vol C Tables 4.2.6.8 and 6.1.1.4'
C C 0.0033 0.0016 'International Tables Vol C Tables 4.2.6.8 and 6.1.1.4'
H H 0.0000 0.0000 'International Tables Vol C Tables 4.2.6.8 and 6.1.1.4'

loop_
_geom_angle_atom_site_label_1
_geom_angle_atom_site_label_2
_geom_angle_atom_site_label_3
_geom_angle
C10 O1 C9 117.0(5)
C2 C1 C8a 108.8(4)
C2 C1 H1 126.(3)
C8a C1 H1 125.(3)
C1 C2 C3 108.9(4)
C1 C2 C9 122.0(4)
C3 C2 C9 129.0(4)
C3a C3 C2 108.9(4)
C3a C3 H3 129.(3)
C2 C3 H3 122.(3)
C4 C3a C3 125.8(4)
C4 C3a C8a 127.3(4)
C3 C3a C8a 106.9(4)
C3a C4 C5 128.7(5)
C3a C4 H4 112.(3)
C5 C4 H4 120.(3)
C6 C5 C4 128.7(5)
C6 C5 H5 120.(3)
C4 C5 H5 111.(3)
C5 C6 C7 129.8(5)
C5 C6 H6 116.(3)
C7 C6 H6 115.(3)
C8 C7 C6 128.7(5)
C8 C7 H7 120.(3)
C6 C7 H7 111.(3)
C7 C8 C8a 129.4(5)
C7 C8 H8 114.(3)
C8a C8 H8 117.(3)
C8 C8a C1 126.1(4)
C8 C8a C3a 127.3(4)
C1 C8a C3a 106.5(4)
O1 C9 C2 112.1(4)
O1 C9 H91 99.(3)
C2 C9 H91 108.(2)
O1 C9 H92 107.(3)
C2 C9 H92 113.(3)
H91 C9 H92 116.(4)
O2 C10 O1 125.0(5)
O2 C10 C11 123.2(5)
O1 C10 C11 111.7(5)
C24 C11 C12 120.0(5)
C24 C11 C10 122.0(4)
C12 C11 C10 117.9(5)
C13 C12 C11 120.1(5)
C13 C12 H12 121.(3)
C11 C12 H12 118.(3)
C12 C13 C14 120.3(5)
C12 C13 H13 121.(3)
C14 C13 H13 119.(3)
C13 C14 C23 119.7(4)
C13 C14 C15 119.4(4)
C23 C14 C15 120.9(5)
O3 C15 C16 121.8(5)
O3 C15 C14 120.5(5)
C16 C15 C14 117.7(4)
C21 C16 C17 119.2(5)
C21 C16 C15 121.5(4)
C17 C16 C15 119.1(4)
C18 C17 C16 120.1(5)
C18 C17 H17 123.(3)
C16 C17 H17 117.(3)
C17 C18 C19 120.5(5)
C17 C18 H18 124.(3)
C19 C18 H18 116.(3)
C20 C19 C18 119.0(6)
C20 C19 H19 122.(3)
C18 C19 H19 120.(3)
C21 C20 C19 121.6(5)
C21 C20 H20 120.(3)
C19 C20 H20 119.(3)
C20 C21 C16 119.6(5)
C20 C21 C22 119.6(4)
C16 C21 C22 120.9(4)
O4 C22 C23 120.8(4)
O4 C22 C21 121.5(5)
C23 C22 C21 117.7(4)
C24 C23 C14 119.2(4)
C24 C23 C22 119.7(4)
C14 C23 C22 121.1(4)
C11 C24 C23 120.6(4)
C11 C24 H24 123.(2)
C23 C24 H24 116.(2)

loop_
_geom_bond_atom_site_label_1
_geom_bond_atom_site_label_2
_geom_bond_site_symmetry_2
_geom_bond_distance
_geom_bond_publ_flag
O1 C10 . 1.332(6) ?
O1 C9 . 1.469(6) ?
O2 C10 . 1.213(6) ?
O3 C15 . 1.219(5) ?
O4 C22 . 1.221(5) ?
C1 C2 . 1.402(6) ?
C1 C8a . 1.403(6) ?
C1 H1 . .97(5) ?
C2 C3 . 1.403(6) ?
C2 C9 . 1.485(6) ?
C3 C3a . 1.396(6) ?
C3 H3 . .94(5) ?
C3a C4 . 1.383(6) ?
C3a C8a . 1.478(6) ?
C4 C5 . 1.401(7) ?
C4 H4 . .97(5) ?
C5 C6 . 1.382(8) ?
C5 H5 . 1.04(6) ?
C6 C7 . 1.392(7) ?
C6 H6 . 1.04(5) ?
C7 C8 . 1.369(7) ?
C7 H7 . 1.01(5) ?
C8 C8a . 1.396(6) ?
C8 H8 . 1.02(5) ?
C9 H91 . 1.02(5) ?
C9 H92 . .94(4) ?
C10 C11 . 1.496(7) ?
C11 C24 . 1.373(7) ?
C11 C12 . 1.394(7) ?
C12 C13 . 1.375(7) ?
C12 H12 . .96(6) ?
C13 C14 . 1.395(7) ?
C13 H13 . .95(5) ?
C14 C23 . 1.398(6) ?
C14 C15 . 1.498(7) ?
C15 C16 . 1.476(7) ?
C16 C21 . 1.397(7) ?
C16 C17 . 1.403(7) ?
C17 C18 . 1.380(8) ?
C17 H17 . 1.03(5) ?
C18 C19 . 1.394(8) ?
C18 H18 . 1.06(5) ?
C19 C20 . 1.380(7) ?
C19 H19 . 1.02(5) ?
C20 C21 . 1.378(7) ?
C20 H20 . .89(5) ?
C21 C22 . 1.493(6) ?
C22 C23 . 1.488(7) ?
C23 C24 . 1.397(6) ?
C24 H24 . .97(4) ?

loop_
_geom_torsion_atom_site_label_1
_geom_torsion_atom_site_label_2
_geom_torsion_atom_site_label_3
_geom_torsion_atom_site_label_4
_geom_torsion
C8a C1 C2 C3 0.0(5)
C8a C1 C2 C9 -176.4(5)
C1 C2 C3 C3a -0.3(5)
C9 C2 C3 C3a 175.8(5)
C2 C3 C3a C4 179.6(4)
C2 C3 C3a C8a 0.5(5)
C3 C3a C4 C5 178.9(5)
C8a C3a C4 C5 -2.1(8)
C3a C4 C5 C6 -0.7(10)
C4 C5 C6 C7 2.7(11)
C5 C6 C7 C8 -1.8(10)
C6 C7 C8 C8a 0.3(10)
C7 C8 C8a C1 -178.3(5)
C7 C8 C8a C3a -0.8(8)
C2 C1 C8a C8 178.2(5)
C2 C1 C8a C3a 0.3(5)
C4 C3a C8a C8 2.5(7)
C3 C3a C8a C8 -178.4(5)
C4 C3a C8a C1 -179.6(5)
C3 C3a C8a C1 -0.5(5)
C10 O1 C9 C2 -92.0(5)
C1 C2 C9 O1 -150.5(4)
C3 C2 C9 O1 33.8(8)
C9 O1 C10 O2 1.0(7)
C9 O1 C10 C11 -176.7(4)
O2 C10 C11 C24 179.9(4)
O1 C10 C11 C24 -2.4(6)
O2 C10 C11 C12 -1.6(7)
O1 C10 C11 C12 176.1(4)
C24 C11 C12 C13 2.6(7)
C10 C11 C12 C13 -176.0(5)
C11 C12 C13 C14 -0.4(8)
C12 C13 C14 C23 -1.9(7)
C12 C13 C14 C15 176.2(4)
C13 C14 C15 O3 -3.6(7)
C23 C14 C15 O3 174.4(4)
C13 C14 C15 C16 177.7(4)
C23 C14 C15 C16 -4.3(6)
O3 C15 C16 C21 -174.0(4)
C14 C15 C16 C21 4.6(6)
O3 C15 C16 C17 1.6(7)
C14 C15 C16 C17 -179.8(4)
C21 C16 C17 C18 -1.1(7)
C15 C16 C17 C18 -176.8(4)
C16 C17 C18 C19 1.5(7)
C17 C18 C19 C20 -1.2(8)
C18 C19 C20 C21 0.6(8)
C19 C20 C21 C16 -0.2(7)
C19 C20 C21 C22 -179.5(5)
C17 C16 C21 C20 0.5(7)
C15 C16 C21 C20 176.1(4)
C17 C16 C21 C22 179.7(4)
C15 C16 C21 C22 -4.7(6)
C20 C21 C22 O4 1.8(7)
C16 C21 C22 O4 -177.4(4)
C20 C21 C22 C23 -176.7(4)
C16 C21 C22 C23 4.1(6)
C13 C14 C23 C24 2.0(6)
C15 C14 C23 C24 -176.0(4)
C13 C14 C23 C22 -177.9(4)
C15 C14 C23 C22 4.0(6)
O4 C22 C23 C24 -2.2(6)
C21 C22 C23 C24 176.3(4)
O4 C22 C23 C14 177.7(4)
C21 C22 C23 C14 -3.8(6)
C12 C11 C24 C23 -2.4(7)
C10 C11 C24 C23 176.1(4)
C14 C23 C24 C11 0.1(6)
C22 C23 C24 C11 -179.9(4)

loop_
_cod_related_entry_id
_cod_related_entry_database
_cod_related_entry_code
1 ChemSpider 30652191
